data_4035233
loop_
_publ_author_name
'Halli, Juliette'
'Kramer, Philipp'
'Grimmer, Jennifer'
'Bolte, Michael'
'Manolikakes, Georg'

_publ_section_title
;
 Bi(OTf)<sub>3</sub>-Catalyzed Diastereoselective One-Pot Synthesis of
 1,3-Diamines with Three Continuous Stereogenic Centers.
;
_journal_issue 19
_journal_name_full 'The Journal of organic chemistry'
_journal_page_first 12007
_journal_page_last 12022
_journal_paper_doi 10.1021/acs.joc.8b01925
_journal_volume 83
_journal_year 2018
_chemical_formula_moiety 'C27 H32 N2 O3'
_chemical_formula_sum 'C27 H32 N2 O3'
_chemical_formula_weight 432.54
_space_group_crystal_system monoclinic
_space_group_IT_number 14
_space_group_name_Hall '-P 2ybc'
_space_group_name_H-M_alt 'P 1 21/c 1'
_atom_sites_solution_hydrogens mixed
_audit_creation_method SHELXL-2014/7
_cell_angle_alpha 90
_cell_angle_beta 96.6854(12)
_cell_angle_gamma 90
_cell_formula_units_Z 4
_cell_length_a 10.9296(2)
_cell_length_b 16.2586(4)
_cell_length_c 14.4963(3)
_cell_measurement_reflns_used 9934
_cell_measurement_temperature 293(2)
_cell_measurement_theta_max 68.2
_cell_measurement_theta_min 4.8
_cell_volume 2558.48(9)
_computing_cell_refinement 'APEX2 (Bruker, 2004)'
_computing_data_collection 'APEX2 (Bruker, 2004)'
_computing_data_reduction 'SAINT (Bruker, 1998)'
_computing_molecular_graphics 'XP in SHELXTL-Plus (Sheldrick, 2008)'
_computing_publication_material SHELXL
_computing_structure_refinement 'SHELXL-2014/7 (Sheldrick, 2014)'
_computing_structure_solution 'SHELXS (Sheldrick, 2008)'
_diffrn_ambient_temperature 293(2)
_diffrn_measured_fraction_theta_full 0.959
_diffrn_measured_fraction_theta_max 0.943
_diffrn_measurement_device_type 'APEX2 CCD three-circle diffractometer'
_diffrn_measurement_method \w
_diffrn_radiation_type CuK\a
_diffrn_radiation_wavelength 1.54178
_diffrn_reflns_av_R_equivalents 0.0376
_diffrn_reflns_av_unetI/netI 0.0256
_diffrn_reflns_Laue_measured_fraction_full 0.959
_diffrn_reflns_Laue_measured_fraction_max 0.943
_diffrn_reflns_limit_h_max 13
_diffrn_reflns_limit_h_min -12
_diffrn_reflns_limit_k_max 19
_diffrn_reflns_limit_k_min -19
_diffrn_reflns_limit_l_max 17
_diffrn_reflns_limit_l_min -16
_diffrn_reflns_number 24713
_diffrn_reflns_point_group_measured_fraction_full 0.959
_diffrn_reflns_point_group_measured_fraction_max 0.943
_diffrn_reflns_theta_full 68.000
_diffrn_reflns_theta_max 70.002
_diffrn_reflns_theta_min 5.526
_diffrn_source 'Incoatec I\mS microfocus X-ray source'
_exptl_absorpt_coefficient_mu 0.579
_exptl_absorpt_correction_T_max 1.000
_exptl_absorpt_correction_T_min 0.843
_exptl_absorpt_correction_type multi-scan
_exptl_absorpt_process_details 'SADABS (Sheldrick, 2003)'
_exptl_crystal_colour colourless
_exptl_crystal_density_diffrn 1.123
_exptl_crystal_description block
_exptl_crystal_F_000 928
_exptl_crystal_size_max 0.270
_exptl_crystal_size_mid 0.240
_exptl_crystal_size_min 0.220
_refine_diff_density_max 0.180
_refine_diff_density_min -0.158
_refine_diff_density_rms 0.028
_refine_ls_extinction_method none
_refine_ls_goodness_of_fit_ref 1.211
_refine_ls_hydrogen_treatment mixed
_refine_ls_matrix_type full
_refine_ls_number_parameters 335
_refine_ls_number_reflns 4578
_refine_ls_number_restraints 72
_refine_ls_restrained_S_all 1.221
_refine_ls_R_factor_all 0.0696
_refine_ls_R_factor_gt 0.0603
_refine_ls_shift/su_max 0.000
_refine_ls_shift/su_mean 0.000
_refine_ls_structure_factor_coef Fsqd
_refine_ls_weighting_details 'w=1/[\s^2^(Fo^2^)+(0.0925P)^2^+0.2161P] where P=(Fo^2^+2Fc^2^)/3'
_refine_ls_weighting_scheme calc
_refine_ls_wR_factor_gt 0.1881
_refine_ls_wR_factor_ref 0.1992
_reflns_Friedel_coverage 0.000
_reflns_number_gt 3608
_reflns_number_total 4578
_reflns_threshold_expression 'I > 2\s(I)'
_cod_data_source_file jo8b01925_si_001.cif
_cod_data_source_block ma67
_cod_original_sg_symbol_H-M 'P 21/c'
_cod_database_code 4035233
_shelx_shelxl_version_number 2014/7
_shelx_space_group_comment
; 
The symmetry employed for this shelxl refinement is uniquely defined 
by the following loop, which should always be used as a source of 
symmetry information in preference to the above space-group names. 
They are only intended as comments. 
;
_shelx_estimated_absorpt_t_min 0.859
_shelx_estimated_absorpt_t_max 0.883

loop_
_space_group_symop_operation_xyz
'x, y, z'
'-x, y+1/2, -z+1/2'
'-x, -y, -z'
'x, -y-1/2, z-1/2'

loop_
_atom_site_label
_atom_site_type_symbol
_atom_site_fract_x
_atom_site_fract_y
_atom_site_fract_z
_atom_site_U_iso_or_equiv
_atom_site_adp_type
_atom_site_occupancy
_atom_site_site_symmetry_order
_atom_site_calc_flag
_atom_site_refinement_flags_posn
_atom_site_refinement_flags_adp
_atom_site_refinement_flags_occupancy
_atom_site_disorder_assembly
_atom_site_disorder_group
N1 N 0.39254(15) 0.32988(10) 0.53459(12) 0.0818(4) Uani 1 1 d . . . . .
H1 H 0.3740(17) 0.2954(12) 0.5707(14) 0.078(6) Uiso 1 1 d . . . . .
N2 N 0.35303(19) 0.36310(10) 0.29752(13) 0.0969(5) Uani 1 1 d . . . . .
H2 H 0.350(2) 0.4009(14) 0.3369(15) 0.099(7) Uiso 1 1 d . . . . .
O1 O 0.34993(16) 0.45381(8) 0.46878(12) 0.1106(5) Uani 1 1 d . . . . .
O2 O 0.34415(15) 0.32919(9) 0.14723(10) 0.1026(5) Uani 1 1 d . . . . .
C1 C 0.33131(19) 0.40168(11) 0.52752(15) 0.0883(5) Uani 1 1 d . . . . .
C2 C 0.49278(17) 0.31181(10) 0.47927(13) 0.0805(5) Uani 1 1 d . . . . .
H2A H 0.5163 0.3642 0.4528 0.097 Uiso 1 1 calc R U . . .
C3 C 0.45681(19) 0.25341(10) 0.39702(13) 0.0866(5) Uani 1 1 d . . . . .
H3 H 0.4406 0.1990 0.4221 0.104 Uiso 1 1 calc R U . . .
C4 C 0.3417(2) 0.28014(11) 0.33274(14) 0.0918(6) Uani 1 1 d . . . . .
H4 H 0.3368 0.2437 0.2786 0.110 Uiso 1 1 calc R U . . .
C5 C 0.35307(18) 0.38151(12) 0.20780(15) 0.0882(5) Uani 1 1 d . . . . .
C6 C 0.5652(3) 0.24548(14) 0.34022(16) 0.1104(7) Uani 1 1 d . . . . .
H6A H 0.6373 0.2288 0.3801 0.166 Uiso 1 1 calc R U . . .
H6B H 0.5464 0.2051 0.2924 0.166 Uiso 1 1 calc R U . . .
H6C H 0.5803 0.2976 0.3124 0.166 Uiso 1 1 calc R U . . .
C11 C 0.24112(18) 0.41745(13) 0.59531(17) 0.0949(6) Uani 1 1 d . U . . .
C12 C 0.2150(3) 0.4972(2) 0.6177(3) 0.1204(12) Uani 0.752(5) 1 d . U P A 1
H12 H 0.2512 0.5403 0.5885 0.144 Uiso 0.752(5) 1 calc R U P A 1
C13 C 0.1349(4) 0.5144(3) 0.6836(3) 0.1438(16) Uani 0.752(5) 1 d . U P A 1
H13 H 0.1186 0.5688 0.6978 0.173 Uiso 0.752(5) 1 calc R U P A 1
C14 C 0.0835(3) 0.4559(3) 0.7248(3) 0.1597(13) Uani 1 1 d . U . . .
H14 H 0.0278 0.4690 0.7664 0.192 Uiso 1 1 calc R U . A 1
C15 C 0.1089(3) 0.3727(3) 0.7091(3) 0.1211(13) Uani 0.752(5) 1 d . U P A 1
H15 H 0.0727 0.3313 0.7408 0.145 Uiso 0.752(5) 1 calc R U P A 1
C16 C 0.1891(3) 0.3543(2) 0.6452(2) 0.0946(9) Uani 0.752(5) 1 d . U P A 1
H16 H 0.2092 0.2997 0.6349 0.114 Uiso 0.752(5) 1 calc R U P A 1
C12' C 0.1396(10) 0.4749(6) 0.5475(9) 0.118(3) Uani 0.248(5) 1 d . U P A 2
H12' H 0.1365 0.4947 0.4870 0.142 Uiso 0.248(5) 1 calc R U P A 2
C13' C 0.0519(10) 0.4929(8) 0.6097(11) 0.142(4) Uani 0.248(5) 1 d . U P A 2
H13' H -0.0191 0.5229 0.5908 0.171 Uiso 0.248(5) 1 calc R U P A 2
C15' C 0.1679(16) 0.4234(13) 0.7325(11) 0.155(6) Uani 0.248(5) 1 d . U P A 2
H15' H 0.1896 0.4041 0.7926 0.186 Uiso 0.248(5) 1 calc R U P A 2
C16' C 0.2515(14) 0.4037(9) 0.6738(10) 0.131(4) Uani 0.248(5) 1 d . U P A 2
H16' H 0.3229 0.3770 0.6990 0.157 Uiso 0.248(5) 1 calc R U P A 2
C21 C 0.60407(17) 0.28162(11) 0.54192(14) 0.0847(5) Uani 1 1 d . . . . .
C22 C 0.6988(2) 0.33461(15) 0.5690(2) 0.1242(9) Uani 1 1 d . . . . .
H22 H 0.6933 0.3891 0.5494 0.149 Uiso 1 1 calc R U . . .
C23 C 0.8011(3) 0.3088(2) 0.6242(3) 0.1595(14) Uani 1 1 d . . . . .
H23 H 0.8649 0.3457 0.6409 0.191 Uiso 1 1 calc R U . . .
C24 C 0.8113(3) 0.2293(2) 0.6555(2) 0.1373(10) Uani 1 1 d . . . . .
H24 H 0.8812 0.2122 0.6934 0.165 Uiso 1 1 calc R U . . .
C25 C 0.7177(3) 0.17581(19) 0.6304(2) 0.1243(8) Uani 1 1 d . . . . .
H25 H 0.7232 0.1216 0.6510 0.149 Uiso 1 1 calc R U . . .
C26 C 0.6143(2) 0.20207(14) 0.57428(17) 0.1055(7) Uani 1 1 d . . . . .
H26 H 0.5503 0.1652 0.5580 0.127 Uiso 1 1 calc R U . . .
C41 C 0.2211(2) 0.27249(13) 0.37119(14) 0.0989(6) Uani 1 1 d . . . . .
O42 O 0.20162(15) 0.20186(9) 0.41794(10) 0.1070(5) Uani 1 1 d . . . . .
C43 C 0.0849(3) 0.2053(2) 0.44352(19) 0.1207(8) Uani 1 1 d . . . . .
C44 C 0.0325(3) 0.2752(2) 0.4126(2) 0.1404(10) Uani 1 1 d . . . . .
H44 H -0.0470 0.2923 0.4199 0.168 Uiso 1 1 calc R U . . .
C45 C 0.1203(3) 0.31943(18) 0.3662(2) 0.1267(9) Uani 1 1 d . . . . .
H45 H 0.1094 0.3707 0.3381 0.152 Uiso 1 1 calc R U . . .
C46 C 0.0443(4) 0.1348(2) 0.4961(3) 0.1696(14) Uani 1 1 d . . . . .
H46A H 0.0819 0.1377 0.5592 0.254 Uiso 1 1 calc R U . . .
H46B H 0.0681 0.0845 0.4684 0.254 Uiso 1 1 calc R U . . .
H46C H -0.0437 0.1362 0.4949 0.254 Uiso 1 1 calc R U . . .
C51 C 0.3658(2) 0.47383(13) 0.18709(17) 0.1035(7) Uani 1 1 d . . . . .
C52 C 0.4785(3) 0.50856(19) 0.2451(4) 0.1871(18) Uani 1 1 d . . . . .
H52A H 0.5508 0.4804 0.2300 0.281 Uiso 1 1 calc R U . . .
H52B H 0.4856 0.5662 0.2322 0.281 Uiso 1 1 calc R U . . .
H52C H 0.4705 0.5011 0.3098 0.281 Uiso 1 1 calc R U . . .
C53 C 0.3747(4) 0.48377(19) 0.0834(3) 0.1755(17) Uani 1 1 d . . . . .
H53A H 0.4476 0.4568 0.0678 0.263 Uiso 1 1 calc R U . . .
H53B H 0.3035 0.4596 0.0486 0.263 Uiso 1 1 calc R U . . .
H53C H 0.3784 0.5412 0.0685 0.263 Uiso 1 1 calc R U . . .
C54 C 0.2504(3) 0.51686(15) 0.2092(2) 0.1324(9) Uani 1 1 d . . . . .
H54A H 0.1803 0.4940 0.1719 0.199 Uiso 1 1 calc R U . . .
H54B H 0.2412 0.5094 0.2737 0.199 Uiso 1 1 calc R U . . .
H54C H 0.2563 0.5745 0.1961 0.199 Uiso 1 1 calc R U . . .

loop_
_atom_site_aniso_label
_atom_site_aniso_U_11
_atom_site_aniso_U_22
_atom_site_aniso_U_33
_atom_site_aniso_U_23
_atom_site_aniso_U_13
_atom_site_aniso_U_12
N1 0.0905(10) 0.0678(8) 0.0900(10) -0.0014(7) 0.0229(8) 0.0011(7)
N2 0.1383(15) 0.0657(9) 0.0894(11) 0.0071(8) 0.0238(10) 0.0002(9)
O1 0.1385(12) 0.0683(8) 0.1298(12) 0.0029(7) 0.0355(10) 0.0106(7)
O2 0.1295(11) 0.0899(9) 0.0912(9) 0.0104(7) 0.0245(8) 0.0051(8)
C1 0.0953(12) 0.0689(10) 0.1019(13) -0.0097(9) 0.0169(10) 0.0016(9)
C2 0.0958(11) 0.0605(8) 0.0892(11) -0.0016(7) 0.0277(9) -0.0011(8)
C3 0.1169(14) 0.0582(9) 0.0871(11) 0.0026(8) 0.0219(10) 0.0014(9)
C4 0.1272(15) 0.0660(10) 0.0835(11) 0.0019(8) 0.0185(11) -0.0076(10)
C5 0.0934(12) 0.0774(11) 0.0975(13) 0.0120(10) 0.0269(10) 0.0095(9)
C6 0.1446(19) 0.0904(13) 0.1027(14) -0.0068(11) 0.0425(14) 0.0180(12)
C11 0.0831(11) 0.0923(13) 0.1089(15) -0.0186(11) 0.0099(11) 0.0075(9)
C12 0.122(2) 0.107(2) 0.134(3) -0.0224(19) 0.023(2) 0.0259(18)
C13 0.141(3) 0.152(3) 0.140(3) -0.027(3) 0.022(3) 0.054(3)
C14 0.117(2) 0.211(4) 0.157(3) -0.020(2) 0.0386(19) 0.048(2)
C15 0.0801(18) 0.179(4) 0.104(2) 0.004(2) 0.0103(16) 0.025(2)
C16 0.0783(16) 0.117(2) 0.0872(17) -0.0021(15) 0.0041(13) 0.0134(15)
C12' 0.112(6) 0.111(6) 0.131(6) -0.032(5) 0.007(5) 0.031(5)
C13' 0.097(6) 0.149(8) 0.180(8) -0.040(6) 0.012(5) 0.039(6)
C15' 0.130(7) 0.212(14) 0.132(7) 0.010(8) 0.050(6) 0.058(9)
C16' 0.125(8) 0.151(10) 0.122(5) 0.007(5) 0.034(5) 0.040(8)
C21 0.0867(11) 0.0770(10) 0.0947(12) -0.0119(9) 0.0284(9) -0.0012(9)
C22 0.1132(18) 0.0869(14) 0.170(3) -0.0231(15) 0.0058(17) -0.0045(12)
C23 0.114(2) 0.132(2) 0.223(4) -0.040(2) -0.020(2) -0.0038(18)
C24 0.1049(18) 0.157(3) 0.146(2) -0.026(2) -0.0026(16) 0.0278(18)
C25 0.1134(18) 0.1247(19) 0.134(2) 0.0169(16) 0.0124(16) 0.0155(15)
C26 0.0970(13) 0.0973(14) 0.1215(17) 0.0201(12) 0.0104(12) -0.0047(11)
C41 0.1207(16) 0.0873(13) 0.0872(12) 0.0085(10) 0.0063(11) -0.0143(12)
O42 0.1243(12) 0.1011(10) 0.0961(10) 0.0098(7) 0.0151(8) -0.0206(8)
C43 0.1165(18) 0.141(2) 0.1052(16) 0.0071(15) 0.0155(14) -0.0300(17)
C44 0.1090(18) 0.176(3) 0.136(2) 0.014(2) 0.0153(17) -0.0091(19)
C45 0.1159(18) 0.1232(19) 0.140(2) 0.0225(16) 0.0091(16) 0.0019(16)
C46 0.167(3) 0.185(3) 0.163(3) 0.035(2) 0.043(2) -0.049(2)
C51 0.1115(15) 0.0797(12) 0.1249(17) 0.0286(11) 0.0379(13) 0.0141(11)
C52 0.143(2) 0.1038(19) 0.305(5) 0.066(3) -0.016(3) -0.0345(18)
C53 0.258(4) 0.116(2) 0.174(3) 0.062(2) 0.119(3) 0.044(2)
C54 0.151(2) 0.0974(16) 0.157(2) 0.0202(15) 0.0536(18) 0.0336(15)

loop_
_atom_type_symbol
_atom_type_description
_atom_type_scat_dispersion_real
_atom_type_scat_dispersion_imag
_atom_type_scat_source
C C 0.0181 0.0091 'International Tables Vol C Tables 4.2.6.8 and 6.1.1.4'
H H 0.0000 0.0000 'International Tables Vol C Tables 4.2.6.8 and 6.1.1.4'
N N 0.0311 0.0180 'International Tables Vol C Tables 4.2.6.8 and 6.1.1.4'
O O 0.0492 0.0322 'International Tables Vol C Tables 4.2.6.8 and 6.1.1.4'

loop_
_geom_angle_atom_site_label_1
_geom_angle_atom_site_label_2
_geom_angle_atom_site_label_3
_geom_angle
C1 N1 C2 122.11(17)
C1 N1 H1 119.5(13)
C2 N1 H1 118.4(13)
C5 N2 C4 124.09(19)
C5 N2 H2 120.1(15)
C4 N2 H2 115.3(15)
O1 C1 N1 121.89(18)
O1 C1 C11 120.68(18)
N1 C1 C11 117.41(18)
N1 C2 C21 109.74(15)
N1 C2 C3 114.14(16)
C21 C2 C3 112.33(14)
N1 C2 H2A 106.7
C21 C2 H2A 106.7
C3 C2 H2A 106.7
C6 C3 C4 109.19(17)
C6 C3 C2 109.02(18)
C4 C3 C2 114.34(15)
C6 C3 H3 108.0
C4 C3 H3 108.0
C2 C3 H3 108.0
N2 C4 C41 108.85(18)
N2 C4 C3 112.22(17)
C41 C4 C3 116.42(16)
N2 C4 H4 106.2
C41 C4 H4 106.2
C3 C4 H4 106.2
O2 C5 N2 122.45(18)
O2 C5 C51 122.79(19)
N2 C5 C51 114.8(2)
C3 C6 H6A 109.5
C3 C6 H6B 109.5
H6A C6 H6B 109.5
C3 C6 H6C 109.5
H6A C6 H6C 109.5
H6B C6 H6C 109.5
C12 C11 C16 117.3(3)
C16' C11 C1 128.3(6)
C12 C11 C1 119.2(2)
C16 C11 C1 123.2(2)
C16' C11 C12' 122.8(7)
C1 C11 C12' 107.6(5)
C11 C12 C13 120.9(4)
C11 C12 H12 119.6
C13 C12 H12 119.6
C14 C13 C12 120.8(4)
C14 C13 H13 119.6
C12 C13 H13 119.6
C13 C14 C15 122.1(4)
C15' C14 C13' 109.9(9)
C13 C14 H14 119.0
C15 C14 H14 119.0
C16 C15 C14 118.1(4)
C16 C15 H15 120.9
C14 C15 H15 120.9
C15 C16 C11 120.7(3)
C15 C16 H16 119.7
C11 C16 H16 119.7
C13' C12' C11 109.9(10)
C13' C12' H12' 125.1
C11 C12' H12' 125.1
C12' C13' C14 117.2(9)
C12' C13' H13' 121.4
C14 C13' H13' 121.4
C14 C15' C16' 134.0(15)
C14 C15' H15' 113.0
C16' C15' H15' 113.0
C11 C16' C15' 125.2(13)
C11 C16' H16' 117.4
C15' C16' H16' 117.4
C22 C21 C26 117.7(2)
C22 C21 C2 119.8(2)
C26 C21 C2 122.52(18)
C23 C22 C21 121.1(3)
C23 C22 H22 119.5
C21 C22 H22 119.5
C22 C23 C24 120.9(3)
C22 C23 H23 119.5
C24 C23 H23 119.5
C25 C24 C23 119.0(3)
C25 C24 H24 120.5
C23 C24 H24 120.5
C24 C25 C26 119.9(3)
C24 C25 H25 120.0
C26 C25 H25 120.0
C21 C26 C25 121.3(2)
C21 C26 H26 119.3
C25 C26 H26 119.3
C45 C41 O42 109.5(2)
C45 C41 C4 133.6(2)
O42 C41 C4 116.8(2)
C41 O42 C43 107.7(2)
C44 C43 O42 108.8(2)
C44 C43 C46 134.2(3)
O42 C43 C46 117.0(3)
C43 C44 C45 107.7(3)
C43 C44 H44 126.2
C45 C44 H44 126.2
C41 C45 C44 106.4(3)
C41 C45 H45 126.8
C44 C45 H45 126.8
C43 C46 H46A 109.5
C43 C46 H46B 109.5
H46A C46 H46B 109.5
C43 C46 H46C 109.5
H46A C46 H46C 109.5
H46B C46 H46C 109.5
C54 C51 C52 110.8(3)
C54 C51 C53 108.1(2)
C52 C51 C53 111.4(3)
C54 C51 C5 108.29(19)
C52 C51 C5 109.9(2)
C53 C51 C5 108.2(2)
C51 C52 H52A 109.5
C51 C52 H52B 109.5
H52A C52 H52B 109.5
C51 C52 H52C 109.5
H52A C52 H52C 109.5
H52B C52 H52C 109.5
C51 C53 H53A 109.5
C51 C53 H53B 109.5
H53A C53 H53B 109.5
C51 C53 H53C 109.5
H53A C53 H53C 109.5
H53B C53 H53C 109.5
C51 C54 H54A 109.5
C51 C54 H54B 109.5
H54A C54 H54B 109.5
C51 C54 H54C 109.5
H54A C54 H54C 109.5
H54B C54 H54C 109.5

loop_
_geom_bond_atom_site_label_1
_geom_bond_atom_site_label_2
_geom_bond_distance
N1 C1 1.343(2)
N1 C2 1.461(2)
N1 H1 0.81(2)
N2 C5 1.335(3)
N2 C4 1.452(2)
N2 H2 0.84(2)
O1 C1 1.235(2)
O2 C5 1.218(2)
C1 C11 1.493(3)
C2 C21 1.513(3)
C2 C3 1.539(3)
C2 H2A 0.9800
C3 C6 1.525(3)
C3 C4 1.538(3)
C3 H3 0.9800
C4 C41 1.495(3)
C4 H4 0.9800
C5 C51 1.540(3)
C6 H6A 0.9600
C6 H6B 0.9600
C6 H6C 0.9600
C11 C16' 1.152(13)
C11 C12 1.375(4)
C11 C16 1.413(4)
C11 C12' 1.552(11)
C12 C13 1.398(5)
C12 H12 0.9300
C13 C14 1.288(6)
C13 H13 0.9300
C14 C15' 1.057(14)
C14 C15 1.404(6)
C14 C13' 1.770(16)
C14 H14 0.9300
C15 C16 1.380(4)
C15 H15 0.9300
C16 H16 0.9300
C12' C13' 1.421(16)
C12' H12' 0.9300
C13' H13' 0.9300
C15' C16' 1.358(16)
C15' H15' 0.9300
C16' H16' 0.9300
C21 C22 1.369(3)
C21 C26 1.376(3)
C22 C23 1.363(4)
C22 H22 0.9300
C23 C24 1.370(5)
C23 H23 0.9300
C24 C25 1.360(4)
C24 H24 0.9300
C25 C26 1.380(4)
C25 H25 0.9300
C26 H26 0.9300
C41 C45 1.335(4)
C41 O42 1.363(2)
O42 C43 1.371(3)
C43 C44 1.326(4)
C43 C46 1.474(4)
C44 C45 1.429(4)
C44 H44 0.9300
C45 H45 0.9300
C46 H46A 0.9600
C46 H46B 0.9600
C46 H46C 0.9600
C51 C54 1.509(3)
C51 C52 1.518(4)
C51 C53 1.526(4)
C52 H52A 0.9600
C52 H52B 0.9600
C52 H52C 0.9600
C53 H53A 0.9600
C53 H53B 0.9600
C53 H53C 0.9600
C54 H54A 0.9600
C54 H54B 0.9600
C54 H54C 0.9600

loop_
_geom_hbond_atom_site_label_D
_geom_hbond_atom_site_label_H
_geom_hbond_atom_site_label_A
_geom_hbond_distance_DH
_geom_hbond_distance_HA
_geom_hbond_distance_DA
_geom_hbond_angle_DHA
_geom_hbond_site_symmetry_A
N1 H1 O2 0.81(2) 2.35(2) 3.136(2) 164.1(17) 4_566
N2 H2 O1 0.84(2) 2.10(2) 2.891(3) 157(2) .

loop_
_geom_torsion_atom_site_label_1
_geom_torsion_atom_site_label_2
_geom_torsion_atom_site_label_3
_geom_torsion_atom_site_label_4
_geom_torsion
C2 N1 C1 O1 5.7(3)
C2 N1 C1 C11 -172.81(17)
C1 N1 C2 C21 129.48(18)
C1 N1 C2 C3 -103.4(2)
N1 C2 C3 C6 175.09(16)
C21 C2 C3 C6 -59.2(2)
N1 C2 C3 C4 52.6(2)
C21 C2 C3 C4 178.31(15)
C5 N2 C4 C41 -112.6(2)
C5 N2 C4 C3 117.1(2)
C6 C3 C4 N2 -67.2(2)
C2 C3 C4 N2 55.2(2)
C6 C3 C4 C41 166.45(17)
C2 C3 C4 C41 -71.1(2)
C4 N2 C5 O2 -0.4(3)
C4 N2 C5 C51 179.8(2)
O1 C1 C11 C16' -136.9(11)
N1 C1 C11 C16' 41.7(12)
O1 C1 C11 C12 -25.3(4)
N1 C1 C11 C12 153.3(3)
O1 C1 C11 C16 161.1(2)
N1 C1 C11 C16 -20.4(3)
O1 C1 C11 C12' 30.1(5)
N1 C1 C11 C12' -151.3(5)
C16 C11 C12 C13 -3.4(5)
C1 C11 C12 C13 -177.4(3)
C11 C12 C13 C14 -0.1(7)
C12 C13 C14 C15 2.8(7)
C13 C14 C15 C16 -1.8(6)
C14 C15 C16 C11 -1.8(5)
C12 C11 C16 C15 4.3(4)
C1 C11 C16 C15 178.1(3)
C16' C11 C12' C13' -11.3(15)
C1 C11 C12' C13' -179.2(8)
C11 C12' C13' C14 5.4(13)
C15' C14 C13' C12' -0.1(19)
C13' C14 C15' C16' -2(3)
C1 C11 C16' C15' 176.6(14)
C12' C11 C16' C15' 11(2)
C14 C15' C16' C11 -4(4)
N1 C2 C21 C22 -99.8(2)
C3 C2 C21 C22 132.1(2)
N1 C2 C21 C26 79.6(2)
C3 C2 C21 C26 -48.5(2)
C26 C21 C22 C23 1.7(4)
C2 C21 C22 C23 -178.9(3)
C21 C22 C23 C24 -1.1(5)
C22 C23 C24 C25 0.3(6)
C23 C24 C25 C26 -0.1(5)
C22 C21 C26 C25 -1.5(4)
C2 C21 C26 C25 179.1(2)
C24 C25 C26 C21 0.7(4)
N2 C4 C41 C45 12.2(4)
C3 C4 C41 C45 140.3(3)
N2 C4 C41 O42 -171.90(17)
C3 C4 C41 O42 -43.9(2)
C45 C41 O42 C43 -0.4(3)
C4 C41 O42 C43 -177.27(19)
C41 O42 C43 C44 0.9(3)
C41 O42 C43 C46 -179.6(2)
O42 C43 C44 C45 -0.9(4)
C46 C43 C44 C45 179.6(3)
O42 C41 C45 C44 -0.1(3)
C4 C41 C45 C44 176.0(3)
C43 C44 C45 C41 0.7(4)
O2 C5 C51 C54 112.7(3)
N2 C5 C51 C54 -67.5(3)
O2 C5 C51 C52 -126.2(3)
N2 C5 C51 C52 53.6(3)
O2 C5 C51 C53 -4.2(3)
N2 C5 C51 C53 175.5(2)
